data_2243871
loop_
_publ_author_name
'Okmanov, R. Ya.'
'Makhmudova, M. M.'
'Bobaev, I. D.'
'Tashkhodjaev, B.'

_publ_section_title
;
 Withanolides from <i>Physalis angulata</i> L.
;
_journal_issue 8
_journal_name_full 'Acta Crystallographica Section E'
_journal_page_first 804
_journal_page_last 808
_journal_paper_doi 10.1107/S205698902100709X
_journal_volume 77
_journal_year 2021
_chemical_absolute_configuration rm
_chemical_formula_iupac 'C28 H38 O7, C H Cl3'
_chemical_formula_moiety 'C28 H38 O7, C H Cl3'
_chemical_formula_sum 'C29 H39 Cl3 O7'
_chemical_formula_weight 605.95
_chemical_melting_point 553(2)
_chemical_name_common
;
Physangulide B chloroform solvate
;
_chemical_name_systematic
'(17<i>S</i>,20<i>R</i>,22<i>R</i>,24<i>R</i>,25<i>S</i>)-5\b,6\b:20,24-Diepoxy-4\b,25-dihydroxy-1-oxowith-2-en-26,22-olide chloroform solvate'
_space_group_crystal_system monoclinic
_space_group_IT_number 4
_space_group_name_Hall 'P 2yb'
_space_group_name_H-M_alt 'P 1 21 1'
_atom_sites_solution_hydrogens mixed
_atom_sites_solution_primary direct
_audit_creation_method SHELXL-2014/8
_cell_angle_alpha 90
_cell_angle_beta 94.14(3)
_cell_angle_gamma 90
_cell_formula_units_Z 2
_cell_length_a 7.3633(15)
_cell_length_b 15.952(3)
_cell_length_c 12.657(3)
_cell_measurement_reflns_used 7825
_cell_measurement_temperature 290.0(10)
_cell_measurement_theta_max 75.9680
_cell_measurement_theta_min 5.5270
_cell_volume 1482.8(5)
_computing_cell_refinement
;
CrysAlis PRO (Rigaku OD, 2018)
;
_computing_data_collection
;
CrysAlis PRO (Rigaku OD, 2018)
;
_computing_data_reduction
;
CrysAlis PRO (Rigaku OD, 2018)
;
_computing_molecular_graphics
;
XP    (Sheldrick, 1998)
;
_computing_publication_material
;
SHELXTL (Sheldrick, 2008), PLATON (Spek, 2020) and publCIF
(Westrip, 2010)'
;
_computing_structure_refinement
;
<i>SHELXL2014/8</i> (Sheldrick, 2015)
;
_diffrn_ambient_temperature 290.0(10)
_diffrn_detector 'CCD plate'
_diffrn_detector_area_resol_mean 10.2576
_diffrn_measured_fraction_theta_full 1.000
_diffrn_measured_fraction_theta_max 0.994
_diffrn_measurement_device 'four-circle diffractometer'
_diffrn_measurement_device_type 'Rigaku Xcalibur, Ruby'
_diffrn_measurement_method '\w scans'
_diffrn_radiation_monochromator graphite
_diffrn_radiation_type CuK\a
_diffrn_radiation_wavelength 1.54184
_diffrn_reflns_av_R_equivalents 0.0282
_diffrn_reflns_av_unetI/netI 0.0231
_diffrn_reflns_limit_h_max 9
_diffrn_reflns_limit_h_min -9
_diffrn_reflns_limit_k_max 19
_diffrn_reflns_limit_k_min -19
_diffrn_reflns_limit_l_max 15
_diffrn_reflns_limit_l_min -13
_diffrn_reflns_number 13820
_diffrn_reflns_theta_full 67.684
_diffrn_reflns_theta_max 75.902
_diffrn_reflns_theta_min 3.501
_diffrn_source 'Enhance (Cu) X-ray Source'
_exptl_absorpt_coefficient_mu 3.167
_exptl_absorpt_correction_T_max 0.37548
_exptl_absorpt_correction_T_min 0.31586
_exptl_absorpt_correction_type multi-scan
_exptl_absorpt_process_details
;
(SADABS; Sheldrick, 2003)
;
_exptl_crystal_colour colorless
_exptl_crystal_density_diffrn 1.357
_exptl_crystal_description prizmatic
_exptl_crystal_F_000 640
_exptl_crystal_size_max 0.50
_exptl_crystal_size_mid 0.34
_exptl_crystal_size_min 0.31
_refine_diff_density_max 0.405
_refine_diff_density_min -0.338
_refine_ls_abs_structure_details
;
Flack <i>x</i> determined using 2401 quotients
[(<i>I</i>^+^)-(<i>I</i>^-^)]/[(<i>I</i>^+^)+(<i>I</i>^-^)]
(Parsons  <i>et al.</i>, 2013)
;
_refine_ls_abs_structure_Flack 0.014(6)
_refine_ls_extinction_method none
_refine_ls_goodness_of_fit_ref 1.040
_refine_ls_hydrogen_treatment mixed
_refine_ls_matrix_type full
_refine_ls_number_parameters 365
_refine_ls_number_reflns 5743
_refine_ls_number_restraints 1
_refine_ls_restrained_S_all 1.040
_refine_ls_R_factor_all 0.0423
_refine_ls_R_factor_gt 0.0416
_refine_ls_shift/su_max 0.000
_refine_ls_shift/su_mean 0.000
_refine_ls_structure_factor_coef Fsqd
_refine_ls_weighting_details 'w=1/[\s^2^(Fo^2^)+(0.0643P)^2^+0.4392P] where P=(Fo^2^+2Fc^2^)/3'
_refine_ls_weighting_scheme calc
_refine_ls_wR_factor_gt 0.1127
_refine_ls_wR_factor_ref 0.1134
_reflns_number_gt 5622
_reflns_number_total 5743
_reflns_threshold_expression 'I > 2\s(I)'
_cod_data_source_file dj2029sup1.cif
_cod_data_source_block I
_cod_original_cell_volume 1482.9(5)
_cod_original_sg_symbol_H-M 'P 21'
_cod_database_code 2243871
_shelx_space_group_comment
;
The symmetry employed for this shelxl refinement is uniquely defined
by the following loop, which should always be used as a source of
symmetry information in preference to the above space-group names.
They are only intended as comments.
;

loop_
_space_group_symop_operation_xyz
'x, y, z'
'-x, y+1/2, -z'

loop_
_atom_site_type_symbol
_atom_site_label
_atom_site_fract_x
_atom_site_fract_y
_atom_site_fract_z
_atom_site_U_iso_or_equiv
_atom_site_adp_type
_atom_site_calc_flag
_atom_site_occupancy
_atom_site_disorder_assembly
_atom_site_disorder_group
O O1 0.5252(5) 0.9171(2) 0.5852(2) 0.0678(9) Uani d 1 . .
O O2 1.0029(3) 0.76628(14) 0.21727(16) 0.0380(5) Uani d 1 . .
O O3 1.1887(3) 0.60670(14) 0.22825(16) 0.0357(4) Uani d 1 . .
O O4 0.5431(5) 0.8210(2) 0.9630(2) 0.0619(8) Uani d 1 . .
O O25 1.0440(4) 0.6971(2) -0.02618(18) 0.0534(7) Uani d 1 . .
O O26 0.7584(3) 0.7338(2) 0.1201(2) 0.0598(7) Uani d 1 . .
O O56 0.7082(3) 0.70353(16) 0.84614(16) 0.0419(5) Uani d 1 . .
C C1 0.5220(5) 0.8852(2) 0.6718(3) 0.0402(7) Uani d 1 . .
C C2 0.3764(5) 0.9089(3) 0.7396(3) 0.0530(9) Uani d 1 . .
H H2A 0.3045 0.9551 0.7202 0.064 Uiso calc 1 . .
C C3 0.3425(5) 0.8679(3) 0.8265(3) 0.0513(9) Uani d 1 . .
H H3A 0.2463 0.8858 0.8646 0.062 Uiso calc 1 . .
C C4 0.4509(5) 0.7944(2) 0.8665(3) 0.0442(7) Uani d 1 . .
H H4B 0.3664 0.7494 0.8824 0.053 Uiso calc 1 . .
C C5 0.5835(4) 0.7603(2) 0.7888(2) 0.0322(6) Uani d 1 . .
C C6 0.5780(4) 0.6705(2) 0.7655(2) 0.0352(6) Uani d 1 . .
H H6A 0.4750 0.6394 0.7912 0.042 Uiso calc 1 . .
C C7 0.6634(4) 0.63329(18) 0.6726(2) 0.0330(6) Uani d 1 . .
H H7A 0.5713 0.6264 0.6145 0.040 Uiso calc 1 . .
H H7B 0.7116 0.5783 0.6915 0.040 Uiso calc 1 . .
C C8 0.8166(4) 0.68855(17) 0.63666(19) 0.0271(5) Uani d 1 . .
H H8A 0.9182 0.6886 0.6911 0.032 Uiso calc 1 . .
C C9 0.7496(4) 0.77894(17) 0.6166(2) 0.0277(5) Uani d 1 . .
H H9A 0.6484 0.7747 0.5622 0.033 Uiso calc 1 . .
C C10 0.6687(4) 0.82253(18) 0.7140(2) 0.0298(5) Uani d 1 . .
C C11 0.8951(5) 0.83293(19) 0.5672(3) 0.0394(7) Uani d 1 . .
H H11A 0.8440 0.8877 0.5499 0.047 Uiso calc 1 . .
H H11B 0.9972 0.8408 0.6191 0.047 Uiso calc 1 . .
C C12 0.9643(5) 0.79385(19) 0.4669(3) 0.0385(7) Uani d 1 . .
H H12A 0.8658 0.7922 0.4117 0.046 Uiso calc 1 . .
H H12B 1.0607 0.8285 0.4420 0.046 Uiso calc 1 . .
C C13 1.0362(3) 0.70547(18) 0.4875(2) 0.0283(5) Uani d 1 . .
C C14 0.8816(4) 0.65438(16) 0.53265(19) 0.0269(5) Uani d 1 . .
H H14A 0.7772 0.6588 0.4804 0.032 Uiso calc 1 . .
C C15 0.9460(5) 0.5629(2) 0.5285(3) 0.0420(7) Uani d 1 . .
H H15A 0.8432 0.5248 0.5209 0.050 Uiso calc 1 . .
H H15B 1.0208 0.5483 0.5921 0.050 Uiso calc 1 . .
C C16 1.0582(5) 0.5598(2) 0.4299(3) 0.0401(7) Uani d 1 . .
H H16A 1.0015 0.5225 0.3767 0.048 Uiso calc 1 . .
H H16B 1.1809 0.5402 0.4490 0.048 Uiso calc 1 . .
C C17 1.0614(4) 0.65077(18) 0.3875(2) 0.0292(5) Uani d 1 . .
H H17A 0.9476 0.6571 0.3431 0.035 Uiso calc 1 . .
C C18 1.2062(4) 0.7062(3) 0.5657(3) 0.0479(8) Uani d 1 . .
H H18A 1.1720 0.7221 0.6347 0.072 Uiso calc 1 . .
H H18B 1.2929 0.7458 0.5422 0.072 Uiso calc 1 . .
H H18C 1.2596 0.6513 0.5691 0.072 Uiso calc 1 . .
C C19 0.8116(5) 0.8745(2) 0.7823(3) 0.0434(7) Uani d 1 . .
H H19A 0.7590 0.8937 0.8451 0.065 Uiso calc 1 . .
H H19B 0.8486 0.9219 0.7423 0.065 Uiso calc 1 . .
H H19C 0.9157 0.8401 0.8016 0.065 Uiso calc 1 . .
C C20 1.2141(4) 0.6683(2) 0.3131(2) 0.0332(6) Uani d 1 . .
C C21 1.4095(4) 0.6596(3) 0.3637(3) 0.0509(9) Uani d 1 . .
H H21A 1.4926 0.6545 0.3090 0.076 Uiso calc 1 . .
H H21B 1.4176 0.6105 0.4078 0.076 Uiso calc 1 . .
H H21C 1.4401 0.7082 0.4059 0.076 Uiso calc 1 . .
C C22 1.1939(4) 0.7507(2) 0.2501(2) 0.0371(6) Uani d 1 . .
H H22A 1.2487 0.7980 0.2902 0.045 Uiso calc 1 . .
C C23 1.2941(4) 0.7319(2) 0.1529(3) 0.0406(7) Uani d 1 . .
H H23A 1.4249 0.7303 0.1687 0.049 Uiso calc 1 . .
H H23B 1.2645 0.7717 0.0964 0.049 Uiso calc 1 . .
C C24 1.2164(4) 0.6451(2) 0.1265(2) 0.0336(6) Uani d 1 . .
C C25 1.0239(4) 0.6579(2) 0.0736(2) 0.0378(6) Uani d 1 . .
C C26 0.9179(4) 0.7211(2) 0.1396(2) 0.0389(7) Uani d 1 . .
C C27 0.9140(6) 0.5779(3) 0.0607(3) 0.0568(9) Uani d 1 . .
H H27A 0.9777 0.5384 0.0197 0.085 Uiso calc 1 . .
H H27B 0.7975 0.5900 0.0251 0.085 Uiso calc 1 . .
H H27C 0.8972 0.5545 0.1292 0.085 Uiso calc 1 . .
C C28 1.3367(5) 0.5895(3) 0.0646(3) 0.0470(8) Uani d 1 . .
H H28A 1.4541 0.5844 0.1021 0.070 Uiso calc 1 . .
H H28B 1.3501 0.6138 -0.0038 0.070 Uiso calc 1 . .
H H28C 1.2822 0.5351 0.0560 0.070 Uiso calc 1 . .
C C1S 0.6099(7) 0.9209(3) 0.2081(4) 0.0664(11) Uani d 1 . .
H H1SA 0.6333 0.8640 0.1832 0.080 Uiso calc 1 . .
Cl Cl1 0.4179(2) 0.96088(8) 0.13542(10) 0.0782(4) Uani d 1 . .
Cl Cl2 0.5718(2) 0.91662(10) 0.34355(10) 0.0863(4) Uani d 1 . .
Cl Cl3 0.8008(3) 0.98341(14) 0.18974(14) 0.1059(5) Uani d 1 . .
H H4 0.605(7) 0.785(4) 0.989(4) 0.063(15) Uiso d 1 . .
H H25 0.958(7) 0.692(3) -0.060(4) 0.051(13) Uiso d 1 . .

loop_
_atom_site_aniso_label
_atom_site_aniso_U_11
_atom_site_aniso_U_22
_atom_site_aniso_U_33
_atom_site_aniso_U_12
_atom_site_aniso_U_13
_atom_site_aniso_U_23
O1 0.085(2) 0.0663(18) 0.0546(15) 0.0371(16) 0.0221(14) 0.0254(14)
O2 0.0421(11) 0.0384(11) 0.0345(10) 0.0095(9) 0.0089(8) 0.0018(9)
O3 0.0427(11) 0.0366(11) 0.0287(9) 0.0043(9) 0.0091(8) -0.0020(8)
O4 0.080(2) 0.075(2) 0.0318(12) 0.0277(17) 0.0112(12) -0.0065(12)
O25 0.0432(13) 0.088(2) 0.0295(11) 0.0046(13) 0.0045(10) 0.0098(12)
O26 0.0373(12) 0.091(2) 0.0506(14) 0.0193(13) 0.0029(10) -0.0003(14)
O56 0.0490(12) 0.0505(13) 0.0262(9) 0.0114(10) 0.0030(8) 0.0049(9)
C1 0.0474(17) 0.0348(15) 0.0387(15) 0.0085(13) 0.0053(13) 0.0011(12)
C2 0.0483(19) 0.059(2) 0.053(2) 0.0247(17) 0.0064(15) 0.0003(17)
C3 0.0397(17) 0.069(2) 0.0473(18) 0.0138(17) 0.0137(14) -0.0081(16)
C4 0.0468(17) 0.0505(19) 0.0378(16) 0.0021(15) 0.0187(13) -0.0022(13)
C5 0.0333(13) 0.0391(15) 0.0246(12) 0.0024(12) 0.0054(10) 0.0014(11)
C6 0.0389(14) 0.0351(14) 0.0329(13) -0.0017(12) 0.0103(11) 0.0062(11)
C7 0.0392(15) 0.0277(13) 0.0328(13) -0.0013(11) 0.0073(11) 0.0025(10)
C8 0.0294(12) 0.0292(13) 0.0227(11) 0.0003(10) 0.0024(9) 0.0000(9)
C9 0.0314(13) 0.0270(13) 0.0250(12) -0.0003(10) 0.0047(9) -0.0021(9)
C10 0.0322(13) 0.0309(13) 0.0273(12) 0.0023(11) 0.0081(10) -0.0029(10)
C11 0.0497(18) 0.0273(14) 0.0438(16) -0.0060(13) 0.0213(13) -0.0064(12)
C12 0.0487(17) 0.0290(14) 0.0405(16) -0.0010(12) 0.0211(13) 0.0006(11)
C13 0.0265(12) 0.0343(14) 0.0244(11) 0.0002(10) 0.0040(9) -0.0038(10)
C14 0.0303(12) 0.0259(13) 0.0246(11) 0.0012(10) 0.0030(9) 0.0002(9)
C15 0.059(2) 0.0291(15) 0.0398(15) 0.0091(14) 0.0154(14) 0.0044(12)
C16 0.0487(17) 0.0335(15) 0.0393(15) 0.0095(13) 0.0118(13) -0.0007(12)
C17 0.0288(12) 0.0326(14) 0.0260(12) 0.0038(10) 0.0008(9) -0.0025(10)
C18 0.0309(14) 0.075(2) 0.0369(15) -0.0029(16) -0.0012(11) -0.0169(16)
C19 0.0470(17) 0.0451(17) 0.0389(15) -0.0091(14) 0.0085(13) -0.0156(13)
C20 0.0280(12) 0.0431(16) 0.0285(12) 0.0027(11) 0.0028(10) -0.0063(11)
C21 0.0295(14) 0.083(3) 0.0400(16) 0.0072(16) 0.0036(12) -0.0052(17)
C22 0.0344(14) 0.0407(16) 0.0369(14) -0.0052(12) 0.0073(11) -0.0061(12)
C23 0.0353(15) 0.0499(18) 0.0379(15) -0.0082(13) 0.0112(12) -0.0015(13)
C24 0.0305(13) 0.0444(16) 0.0267(12) 0.0014(12) 0.0067(10) -0.0012(11)
C25 0.0340(14) 0.0517(18) 0.0284(13) -0.0010(13) 0.0072(10) 0.0006(12)
C26 0.0361(15) 0.0492(18) 0.0322(14) 0.0049(13) 0.0071(11) 0.0087(12)
C27 0.048(2) 0.066(2) 0.057(2) -0.0129(18) 0.0001(16) -0.0146(19)
C28 0.0440(17) 0.060(2) 0.0383(16) 0.0092(15) 0.0133(13) -0.0056(14)
C1S 0.092(3) 0.048(2) 0.060(2) 0.014(2) 0.009(2) 0.0038(19)
Cl1 0.1089(10) 0.0598(6) 0.0632(6) 0.0123(6) -0.0128(6) -0.0165(5)
Cl2 0.1101(10) 0.0872(9) 0.0626(6) 0.0276(8) 0.0136(6) 0.0239(6)
Cl3 0.1052(11) 0.1223(14) 0.0904(10) -0.0186(10) 0.0085(8) 0.0238(9)

loop_
_atom_type_symbol
_atom_type_description
_atom_type_scat_dispersion_real
_atom_type_scat_dispersion_imag
_atom_type_scat_source
C C 0.0181 0.0091 'International Tables Vol C Tables 4.2.6.8 and 6.1.1.4'
H H 0.0000 0.0000 'International Tables Vol C Tables 4.2.6.8 and 6.1.1.4'
O O 0.0492 0.0322 'International Tables Vol C Tables 4.2.6.8 and 6.1.1.4'
Cl Cl 0.3639 0.7018 'International Tables Vol C Tables 4.2.6.8 and 6.1.1.4'

loop_
_geom_angle_atom_site_label_1
_geom_angle_atom_site_label_2
_geom_angle_atom_site_label_3
_geom_angle_site_symmetry_1
_geom_angle_site_symmetry_3
_geom_angle
_geom_angle_publ_flag
C26 O2 C22 . . 120.5(2) ?
C24 O3 C20 . . 110.5(2) ?
C4 O4 H4 . . 112(4) ?
C25 O25 H25 . . 109(4) ?
C5 O56 C6 . . 60.70(19) ?
O1 C1 C2 . . 118.9(3) ?
O1 C1 C10 . . 121.9(3) ?
C2 C1 C10 . . 119.2(3) ?
C3 C2 C1 . . 123.3(3) ?
C3 C2 H2A . . 118.3 ?
C1 C2 H2A . . 118.3 ?
C2 C3 C4 . . 123.1(3) ?
C2 C3 H3A . . 118.5 ?
C4 C3 H3A . . 118.5 ?
O4 C4 C3 . . 105.7(3) ?
O4 C4 C5 . . 111.8(3) ?
C3 C4 C5 . . 114.3(3) ?
O4 C4 H4B . . 108.3 ?
C3 C4 H4B . . 108.3 ?
C5 C4 H4B . . 108.3 ?
O56 C5 C6 . . 59.7(2) ?
O56 C5 C4 . . 108.1(2) ?
C6 C5 C4 . . 117.8(3) ?
O56 C5 C10 . . 116.2(2) ?
C6 C5 C10 . . 121.1(2) ?
C4 C5 C10 . . 118.2(3) ?
O56 C6 C5 . . 59.61(19) ?
O56 C6 C7 . . 113.8(2) ?
C5 C6 C7 . . 122.6(2) ?
O56 C6 H6A . . 116.1 ?
C5 C6 H6A . . 116.1 ?
C7 C6 H6A . . 116.1 ?
C6 C7 C8 . . 111.5(2) ?
C6 C7 H7A . . 109.3 ?
C8 C7 H7A . . 109.3 ?
C6 C7 H7B . . 109.3 ?
C8 C7 H7B . . 109.3 ?
H7A C7 H7B . . 108.0 ?
C7 C8 C14 . . 109.5(2) ?
C7 C8 C9 . . 110.8(2) ?
C14 C8 C9 . . 107.9(2) ?
C7 C8 H8A . . 109.5 ?
C14 C8 H8A . . 109.5 ?
C9 C8 H8A . . 109.5 ?
C8 C9 C11 . . 111.5(2) ?
C8 C9 C10 . . 114.9(2) ?
C11 C9 C10 . . 112.6(2) ?
C8 C9 H9A . . 105.6 ?
C11 C9 H9A . . 105.6 ?
C10 C9 H9A . . 105.6 ?
C5 C10 C1 . . 109.0(2) ?
C5 C10 C19 . . 107.0(2) ?
C1 C10 C19 . . 106.1(3) ?
C5 C10 C9 . . 113.1(2) ?
C1 C10 C9 . . 108.2(2) ?
C19 C10 C9 . . 113.2(2) ?
C12 C11 C9 . . 113.0(2) ?
C12 C11 H11A . . 109.0 ?
C9 C11 H11A . . 109.0 ?
C12 C11 H11B . . 109.0 ?
C9 C11 H11B . . 109.0 ?
H11A C11 H11B . . 107.8 ?
C13 C12 C11 . . 111.5(3) ?
C13 C12 H12A . . 109.3 ?
C11 C12 H12A . . 109.3 ?
C13 C12 H12B . . 109.3 ?
C11 C12 H12B . . 109.3 ?
H12A C12 H12B . . 108.0 ?
C12 C13 C18 . . 111.1(3) ?
C12 C13 C14 . . 107.2(2) ?
C18 C13 C14 . . 110.7(2) ?
C12 C13 C17 . . 116.1(2) ?
C18 C13 C17 . . 112.8(2) ?
C14 C13 C17 . . 98.0(2) ?
C8 C14 C15 . . 118.9(2) ?
C8 C14 C13 . . 114.5(2) ?
C15 C14 C13 . . 104.6(2) ?
C8 C14 H14A . . 106.0 ?
C15 C14 H14A . . 106.0 ?
C13 C14 H14A . . 106.0 ?
C14 C15 C16 . . 104.0(2) ?
C14 C15 H15A . . 111.0 ?
C16 C15 H15A . . 111.0 ?
C14 C15 H15B . . 111.0 ?
C16 C15 H15B . . 111.0 ?
H15A C15 H15B . . 109.0 ?
C15 C16 C17 . . 105.8(2) ?
C15 C16 H16A . . 110.6 ?
C17 C16 H16A . . 110.6 ?
C15 C16 H16B . . 110.6 ?
C17 C16 H16B . . 110.6 ?
H16A C16 H16B . . 108.7 ?
C20 C17 C16 . . 114.3(2) ?
C20 C17 C13 . . 121.9(2) ?
C16 C17 C13 . . 103.8(2) ?
C20 C17 H17A . . 105.1 ?
C16 C17 H17A . . 105.1 ?
C13 C17 H17A . . 105.1 ?
C13 C18 H18A . . 109.5 ?
C13 C18 H18B . . 109.5 ?
H18A C18 H18B . . 109.5 ?
C13 C18 H18C . . 109.5 ?
H18A C18 H18C . . 109.5 ?
H18B C18 H18C . . 109.5 ?
C10 C19 H19A . . 109.5 ?
C10 C19 H19B . . 109.5 ?
H19A C19 H19B . . 109.5 ?
C10 C19 H19C . . 109.5 ?
H19A C19 H19C . . 109.5 ?
H19B C19 H19C . . 109.5 ?
O3 C20 C22 . . 101.0(2) ?
O3 C20 C21 . . 108.2(2) ?
C22 C20 C21 . . 110.2(3) ?
O3 C20 C17 . . 105.5(2) ?
C22 C20 C17 . . 115.1(2) ?
C21 C20 C17 . . 115.5(2) ?
C20 C21 H21A . . 109.5 ?
C20 C21 H21B . . 109.5 ?
H21A C21 H21B . . 109.5 ?
C20 C21 H21C . . 109.5 ?
H21A C21 H21C . . 109.5 ?
H21B C21 H21C . . 109.5 ?
O2 C22 C23 . . 108.6(2) ?
O2 C22 C20 . . 110.4(2) ?
C23 C22 C20 . . 102.6(3) ?
O2 C22 H22A . . 111.6 ?
C23 C22 H22A . . 111.6 ?
C20 C22 H22A . . 111.6 ?
C22 C23 C24 . . 99.3(2) ?
C22 C23 H23A . . 111.9 ?
C24 C23 H23A . . 111.9 ?
C22 C23 H23B . . 111.9 ?
C24 C23 H23B . . 111.9 ?
H23A C23 H23B . . 109.6 ?
O3 C24 C28 . . 109.7(3) ?
O3 C24 C23 . . 105.2(2) ?
C28 C24 C23 . . 114.9(3) ?
O3 C24 C25 . . 104.9(2) ?
C28 C24 C25 . . 114.1(3) ?
C23 C24 C25 . . 107.1(3) ?
O25 C25 C27 . . 111.3(3) ?
O25 C25 C24 . . 107.0(2) ?
C27 C25 C24 . . 113.8(3) ?
O25 C25 C26 . . 106.3(3) ?
C27 C25 C26 . . 108.6(3) ?
C24 C25 C26 . . 109.6(2) ?
O26 C26 O2 . . 117.3(3) ?
O26 C26 C25 . . 121.5(3) ?
O2 C26 C25 . . 121.1(3) ?
C25 C27 H27A . . 109.5 ?
C25 C27 H27B . . 109.5 ?
H27A C27 H27B . . 109.5 ?
C25 C27 H27C . . 109.5 ?
H27A C27 H27C . . 109.5 ?
H27B C27 H27C . . 109.5 ?
C24 C28 H28A . . 109.5 ?
C24 C28 H28B . . 109.5 ?
H28A C28 H28B . . 109.5 ?
C24 C28 H28C . . 109.5 ?
H28A C28 H28C . . 109.5 ?
H28B C28 H28C . . 109.5 ?
Cl1 C1S Cl3 . . 110.3(3) ?
Cl1 C1S Cl2 . . 110.3(3) ?
Cl3 C1S Cl2 . . 109.7(3) ?
Cl1 C1S H1SA . . 108.8 ?
Cl3 C1S H1SA . . 108.8 ?
Cl2 C1S H1SA . . 108.8 ?

loop_
_geom_bond_atom_site_label_1
_geom_bond_atom_site_label_2
_geom_bond_site_symmetry_2
_geom_bond_distance
_geom_bond_publ_flag
O1 C1 . 1.211(4) ?
O2 C26 . 1.338(4) ?
O2 C22 . 1.459(4) ?
O3 C24 . 1.454(3) ?
O3 C20 . 1.458(3) ?
O4 C4 . 1.418(5) ?
O4 H4 . 0.79(6) ?
O25 C25 . 1.427(4) ?
O25 H25 . 0.74(5) ?
O26 C26 . 1.200(4) ?
O56 C5 . 1.447(4) ?
O56 C6 . 1.448(4) ?
C1 C2 . 1.470(5) ?
C1 C10 . 1.539(4) ?
C2 C3 . 1.319(6) ?
C2 H2A . 0.9300 ?
C3 C4 . 1.486(5) ?
C3 H3A . 0.9300 ?
C4 C5 . 1.536(4) ?
C4 H4B . 0.9800 ?
C5 C6 . 1.463(4) ?
C5 C10 . 1.537(4) ?
C6 C7 . 1.496(4) ?
C6 H6A . 0.9800 ?
C7 C8 . 1.526(4) ?
C7 H7A . 0.9700 ?
C7 H7B . 0.9700 ?
C8 C14 . 1.533(3) ?
C8 C9 . 1.539(4) ?
C8 H8A . 0.9800 ?
C9 C11 . 1.541(4) ?
C9 C10 . 1.570(3) ?
C9 H9A . 0.9800 ?
C10 C19 . 1.553(4) ?
C11 C12 . 1.535(4) ?
C11 H11A . 0.9700 ?
C11 H11B . 0.9700 ?
C12 C13 . 1.522(4) ?
C12 H12A . 0.9700 ?
C12 H12B . 0.9700 ?
C13 C18 . 1.539(4) ?
C13 C14 . 1.543(4) ?
C13 C17 . 1.559(4) ?
C14 C15 . 1.536(4) ?
C14 H14A . 0.9800 ?
C15 C16 . 1.547(4) ?
C15 H15A . 0.9700 ?
C15 H15B . 0.9700 ?
C16 C17 . 1.547(4) ?
C16 H16A . 0.9700 ?
C16 H16B . 0.9700 ?
C17 C20 . 1.544(4) ?
C17 H17A . 0.9800 ?
C18 H18A . 0.9600 ?
C18 H18B . 0.9600 ?
C18 H18C . 0.9600 ?
C19 H19A . 0.9600 ?
C19 H19B . 0.9600 ?
C19 H19C . 0.9600 ?
C20 C22 . 1.538(5) ?
C20 C21 . 1.538(4) ?
C21 H21A . 0.9600 ?
C21 H21B . 0.9600 ?
C21 H21C . 0.9600 ?
C22 C23 . 1.511(4) ?
C22 H22A . 0.9800 ?
C23 C24 . 1.525(5) ?
C23 H23A . 0.9700 ?
C23 H23B . 0.9700 ?
C24 C28 . 1.511(4) ?
C24 C25 . 1.537(4) ?
C25 C27 . 1.515(5) ?
C25 C26 . 1.554(4) ?
C27 H27A . 0.9600 ?
C27 H27B . 0.9600 ?
C27 H27C . 0.9600 ?
C28 H28A . 0.9600 ?
C28 H28B . 0.9600 ?
C28 H28C . 0.9600 ?
C1S Cl1 . 1.751(5) ?
C1S Cl3 . 1.753(6) ?
C1S Cl2 . 1.758(5) ?
C1S H1SA . 0.9800 ?

loop_
_geom_hbond_atom_site_label_D
_geom_hbond_atom_site_label_H
_geom_hbond_atom_site_label_A
_geom_hbond_site_symmetry_A
_geom_hbond_distance_DH
_geom_hbond_distance_HA
_geom_hbond_distance_DA
_geom_hbond_angle_DHA
_geom_hbond_publ_flag
O4 H4 O26 1_556 0.79(6) 2.10(6) 2.819(4) 151 y
O25 H25 O56 1_554 0.74(5) 2.12(5) 2.856(4) 169 y
C23 H23A O26 1_655 0.97 2.57 3.473(4) 154 y
C1S H1SA O26 1_555 0.98 2.43 3.393(6) 168 y

loop_
_geom_torsion_atom_site_label_1
_geom_torsion_atom_site_label_2
_geom_torsion_atom_site_label_3
_geom_torsion_atom_site_label_4
_geom_torsion_site_symmetry_1
_geom_torsion_site_symmetry_2
_geom_torsion_site_symmetry_3
_geom_torsion_site_symmetry_4
_geom_torsion
_geom_torsion_publ_flag
O1 C1 C2 C3 . . . . 168.0(4) ?
C10 C1 C2 C3 . . . . -13.6(6) ?
C1 C2 C3 C4 . . . . 1.4(7) ?
C2 C3 C4 O4 . . . . 113.0(4) ?
C2 C3 C4 C5 . . . . -10.3(6) ?
C6 O56 C5 C4 . . . . 112.2(3) ?
C6 O56 C5 C10 . . . . -112.2(3) ?
O4 C4 C5 O56 . . . . 46.6(4) ?
C3 C4 C5 O56 . . . . 166.5(3) ?
O4 C4 C5 C6 . . . . 111.2(3) ?
C3 C4 C5 C6 . . . . -128.8(3) ?
O4 C4 C5 C10 . . . . -88.0(4) ?
C3 C4 C5 C10 . . . . 32.0(4) ?
C5 O56 C6 C7 . . . . 115.1(3) ?
C4 C5 C6 O56 . . . . -95.6(3) ?
C10 C5 C6 O56 . . . . 104.1(3) ?
O56 C5 C6 C7 . . . . -100.4(3) ?
C4 C5 C6 C7 . . . . 164.0(3) ?
C10 C5 C6 C7 . . . . 3.8(5) ?
O56 C6 C7 C8 . . . . -43.7(3) ?
C5 C6 C7 C8 . . . . 24.3(4) ?
C6 C7 C8 C14 . . . . -172.2(2) ?
C6 C7 C8 C9 . . . . -53.3(3) ?
C7 C8 C9 C11 . . . . -173.0(2) ?
C14 C8 C9 C11 . . . . -53.1(3) ?
C7 C8 C9 C10 . . . . 57.3(3) ?
C14 C8 C9 C10 . . . . 177.2(2) ?
O56 C5 C10 C1 . . . . -172.3(2) ?
C6 C5 C10 C1 . . . . 118.8(3) ?
C4 C5 C10 C1 . . . . -41.4(4) ?
O56 C5 C10 C19 . . . . -58.1(3) ?
C6 C5 C10 C19 . . . . -126.9(3) ?
C4 C5 C10 C19 . . . . 72.9(3) ?
O56 C5 C10 C9 . . . . 67.3(3) ?
C6 C5 C10 C9 . . . . -1.6(4) ?
C4 C5 C10 C9 . . . . -161.8(3) ?
O1 C1 C10 C5 . . . . -149.7(4) ?
C2 C1 C10 C5 . . . . 32.0(4) ?
O1 C1 C10 C19 . . . . 95.4(4) ?
C2 C1 C10 C19 . . . . -82.9(4) ?
O1 C1 C10 C9 . . . . -26.4(5) ?
C2 C1 C10 C9 . . . . 155.4(3) ?
C8 C9 C10 C5 . . . . -28.7(3) ?
C11 C9 C10 C5 . . . . -157.8(2) ?
C8 C9 C10 C1 . . . . -149.5(2) ?
C11 C9 C10 C1 . . . . 81.3(3) ?
C8 C9 C10 C19 . . . . 93.2(3) ?
C11 C9 C10 C19 . . . . -35.9(3) ?
C8 C9 C11 C12 . . . . 53.6(3) ?
C10 C9 C11 C12 . . . . -175.6(3) ?
C9 C11 C12 C13 . . . . -55.3(4) ?
C11 C12 C13 C18 . . . . -65.2(3) ?
C11 C12 C13 C14 . . . . 55.9(3) ?
C11 C12 C13 C17 . . . . 164.2(3) ?
C7 C8 C14 C15 . . . . -55.9(3) ?
C9 C8 C14 C15 . . . . -176.6(3) ?
C7 C8 C14 C13 . . . . 179.6(2) ?
C9 C8 C14 C13 . . . . 58.9(3) ?
C12 C13 C14 C8 . . . . -60.3(3) ?
C18 C13 C14 C8 . . . . 61.1(3) ?
C17 C13 C14 C8 . . . . 179.2(2) ?
C12 C13 C14 C15 . . . . 167.9(2) ?
C18 C13 C14 C15 . . . . -70.8(3) ?
C17 C13 C14 C15 . . . . 47.4(3) ?
C8 C14 C15 C16 . . . . -161.5(3) ?
C13 C14 C15 C16 . . . . -32.3(3) ?
C14 C15 C16 C17 . . . . 3.4(3) ?
C15 C16 C17 C20 . . . . 161.1(3) ?
C15 C16 C17 C13 . . . . 26.1(3) ?
C12 C13 C17 C20 . . . . 71.2(3) ?
C18 C13 C17 C20 . . . . -58.6(4) ?
C14 C13 C17 C20 . . . . -175.1(2) ?
C12 C13 C17 C16 . . . . -158.1(3) ?
C18 C13 C17 C16 . . . . 72.1(3) ?
C14 C13 C17 C16 . . . . -44.4(3) ?
C24 O3 C20 C22 . . . . 18.6(3) ?
C24 O3 C20 C21 . . . . -97.2(3) ?
C24 O3 C20 C17 . . . . 138.7(2) ?
C16 C17 C20 O3 . . . . 56.0(3) ?
C13 C17 C20 O3 . . . . -177.9(2) ?
C16 C17 C20 C22 . . . . 166.4(2) ?
C13 C17 C20 C22 . . . . -67.5(3) ?
C16 C17 C20 C21 . . . . -63.3(4) ?
C13 C17 C20 C21 . . . . 62.7(4) ?
C26 O2 C22 C23 . . . . 38.6(4) ?
C26 O2 C22 C20 . . . . -73.1(3) ?
O3 C20 C22 O2 . . . . 75.4(3) ?
C21 C20 C22 O2 . . . . -170.3(2) ?
C17 C20 C22 O2 . . . . -37.6(3) ?
O3 C20 C22 C23 . . . . -40.2(3) ?
C21 C20 C22 C23 . . . . 74.1(3) ?
C17 C20 C22 C23 . . . . -153.2(2) ?
O2 C22 C23 C24 . . . . -71.4(3) ?
C20 C22 C23 C24 . . . . 45.4(3) ?
C20 O3 C24 C28 . . . . 133.8(3) ?
C20 O3 C24 C23 . . . . 9.7(3) ?
C20 O3 C24 C25 . . . . -103.1(3) ?
C22 C23 C24 O3 . . . . -34.1(3) ?
C22 C23 C24 C28 . . . . -154.9(3) ?
C22 C23 C24 C25 . . . . 77.2(3) ?
O3 C24 C25 O25 . . . . 178.9(3) ?
C28 C24 C25 O25 . . . . -60.9(4) ?
C23 C24 C25 O25 . . . . 67.4(3) ?
O3 C24 C25 C27 . . . . -57.7(3) ?
C28 C24 C25 C27 . . . . 62.4(4) ?
C23 C24 C25 C27 . . . . -169.3(3) ?
O3 C24 C25 C26 . . . . 64.1(3) ?
C28 C24 C25 C26 . . . . -175.8(3) ?
C23 C24 C25 C26 . . . . -47.4(3) ?
C22 O2 C26 O26 . . . . 176.1(3) ?
C22 O2 C26 C25 . . . . -7.0(4) ?
O25 C25 C26 O26 . . . . 72.9(4) ?
C27 C25 C26 O26 . . . . -46.8(4) ?
C24 C25 C26 O26 . . . . -171.7(3) ?
O25 C25 C26 O2 . . . . -103.9(3) ?
C27 C25 C26 O2 . . . . 136.4(3) ?
C24 C25 C26 O2 . . . . 11.5(4) ?

_cod_database_fobs_code 2243871
